data_1576841
loop_
_publ_author_name
'Popoola, Precious I. A.'
'Allam, Thomas L.'
'Lilley, Rebecca J.'
'Manwani, Chandni'
'Keers, Olivia B.'
'Tan, Junyang'
'Yang, Kylie'
'Long, Yifan'
'Clark, Ewan R.'
'White, Lisa J.'
'Hilton, Kira L. F.'
'Rankin, Jennifer'
'Baker, Jennifer'
'Bennett, Charlotte'
'Wilson, Hollie B.'
'Morton, Evelyn R.'
'Keskk&#xfc;la, Alvaro'
'Martin, Bethany'
'O'Connor, Christopher'
'Sutton, J. Mark'
'Hind, Charlotte K.'
'Garrett, Michelle D.'
'Haynes, Cally J. E.'
'Hiscock, Jennifer R.'

_publ_section_title
;
 Amino acid appended supramolecular self-associating amphiphiles
 demonstrate dual activity against both MRSA and ovarian cancer.
;
_journal_issue 17
_journal_name_full 'Chemical science'
_journal_page_first 8567
_journal_page_last 8579
_journal_paper_doi 10.1039/d5sc03376d
_journal_volume 17
_journal_year 2026
_chemical_formula_moiety 'C21 H23 F3 N2 O3'
_chemical_formula_sum 'C21 H23 F3 N2 O3'
_chemical_formula_weight 408.41
_space_group_crystal_system orthorhombic
_space_group_IT_number 19
_space_group_name_Hall 'P 2ac 2ab'
_space_group_name_H-M_alt 'P 21 21 21'
_atom_sites_solution_hydrogens geom
_atom_sites_solution_primary dual
_audit_creation_date 2022-03-17
_audit_creation_method
;
Olex2 1.5
(compiled 2021.12.09 svn.r5202d8cf for OlexSys, GUI svn.r6439)
;
_audit_update_record
;
2022-09-07 deposited with the CCDC.	2026-01-21 downloaded from the CCDC.
;
_cell_angle_alpha 90
_cell_angle_beta 90
_cell_angle_gamma 90
_cell_formula_units_Z 4
_cell_length_a 5.7453(6)
_cell_length_b 18.277(3)
_cell_length_c 19.3974(16)
_cell_measurement_reflns_used 1175
_cell_measurement_temperature 99.97(11)
_cell_measurement_theta_max 71.7030
_cell_measurement_theta_min 4.7250
_cell_volume 2036.9(4)
_computing_cell_refinement 'CrysAlisPro 1.171.40.53 (Rigaku OD, 2019)'
_computing_data_collection 'CrysAlisPro 1.171.40.53 (Rigaku OD, 2019)'
_computing_data_reduction 'CrysAlisPro 1.171.40.53 (Rigaku OD, 2019)'
_computing_molecular_graphics 'Olex2 1.5 (Dolomanov et al., 2009)'
_computing_publication_material 'Olex2 1.5 (Dolomanov et al., 2009)'
_computing_structure_refinement 'SHELXL 2014/7 (Sheldrick, 2015)'
_computing_structure_solution 'SHELXT 2014/5 (Sheldrick, 2014)'
_diffrn_ambient_environment N~2~
_diffrn_ambient_temperature 99.97(11)
_diffrn_detector 'CCD plate'
_diffrn_detector_area_resol_mean 5.2887
_diffrn_detector_type AtlasS2
_diffrn_measured_fraction_theta_full 0.995
_diffrn_measured_fraction_theta_max 0.967
_diffrn_measurement_details
;
List of Runs (angles in degrees, time in seconds):

  # Type    Start    End  Width  t~exp~   \w     \q     \k     \f   Frames
#--------------------------------------------------------------------------
  1  \w    -29.00  -2.00   1.00   10.00    --  -41.91 125.00 -30.00   27
  2  \w   -114.00 -16.00   1.00   10.00    --  -41.91 -57.00 -90.00   98
  3  \w     39.00  71.00   1.00   10.00    --   41.91-125.00 -60.00   32
  4  \w     80.00 149.00   1.00   20.00    --  103.72  77.00-150.00   69
  5  \w     92.00 173.00   1.00   20.00    --  103.72  30.00 120.00   81
  6  \w    153.00 178.00   1.00   20.00    --  103.72 106.00 -62.00   25
  7  \w    104.00 175.00   1.00   20.00    --  103.72 125.00 -90.00   71
;
_diffrn_measurement_device 'four-circle diffractometer'
_diffrn_measurement_device_type 'SuperNova, Dual, Cu at home/near, AtlasS2'
_diffrn_measurement_method '\w scans'
_diffrn_orient_matrix_type 'CrysAlisPro convention (1999,Acta A55,543-557)'
_diffrn_orient_matrix_UB_11 0.0941589000
_diffrn_orient_matrix_UB_12 -0.0726354000
_diffrn_orient_matrix_UB_13 0.0291435000
_diffrn_orient_matrix_UB_21 0.0297938000
_diffrn_orient_matrix_UB_22 0.0360680000
_diffrn_orient_matrix_UB_23 0.0712278000
_diffrn_orient_matrix_UB_31 -0.2492618000
_diffrn_orient_matrix_UB_32 -0.0231664000
_diffrn_orient_matrix_UB_33 0.0194655000
_diffrn_radiation_monochromator mirror
_diffrn_radiation_probe x-ray
_diffrn_radiation_type 'Cu K\a'
_diffrn_radiation_wavelength 1.54184
_diffrn_reflns_av_R_equivalents 0.1545
_diffrn_reflns_av_unetI/netI 0.1629
_diffrn_reflns_Laue_measured_fraction_full 0.995
_diffrn_reflns_Laue_measured_fraction_max 0.967
_diffrn_reflns_limit_h_max 6
_diffrn_reflns_limit_h_min -6
_diffrn_reflns_limit_k_max 21
_diffrn_reflns_limit_k_min -22
_diffrn_reflns_limit_l_max 23
_diffrn_reflns_limit_l_min -23
_diffrn_reflns_number 4808
_diffrn_reflns_point_group_measured_fraction_full 0.862
_diffrn_reflns_point_group_measured_fraction_max 0.824
_diffrn_reflns_theta_full 67.684
_diffrn_reflns_theta_max 72.149
_diffrn_reflns_theta_min 4.559
_diffrn_source 'micro-focus sealed X-ray tube'
_diffrn_source_type 'SuperNova (Cu) X-ray Source'
_exptl_absorpt_coefficient_mu 0.914
_exptl_absorpt_correction_T_max 1.000
_exptl_absorpt_correction_T_min 0.232
_exptl_absorpt_correction_type gaussian
_exptl_absorpt_process_details
;
CrysAlisPro 1.171.40.53 (Rigaku Oxford Diffraction, 2019)
Numerical absorption correction based on gaussian integration over
			a multifaceted crystal model
;
_exptl_crystal_colour 'clear light colourless'
_exptl_crystal_colour_lustre clear
_exptl_crystal_colour_modifier light
_exptl_crystal_colour_primary colourless
_exptl_crystal_density_diffrn 1.332
_exptl_crystal_description needle
_exptl_crystal_F_000 856
_exptl_crystal_size_max 0.75
_exptl_crystal_size_mid 0.035
_exptl_crystal_size_min 0.008
_refine_diff_density_max 0.373
_refine_diff_density_min -0.471
_refine_diff_density_rms 0.099
_refine_ls_abs_structure_details
;
 Classical Flack method preferred over Parsons because s.u. lower.
;
_refine_ls_abs_structure_Flack -0.3(6)
_refine_ls_extinction_method none
_refine_ls_goodness_of_fit_ref 1.037
_refine_ls_hydrogen_treatment constr
_refine_ls_matrix_type full
_refine_ls_number_parameters 265
_refine_ls_number_reflns 3301
_refine_ls_number_restraints 0
_refine_ls_restrained_S_all 1.037
_refine_ls_R_factor_all 0.1347
_refine_ls_R_factor_gt 0.1056
_refine_ls_shift/su_max 0.000
_refine_ls_shift/su_mean 0.000
_refine_ls_structure_factor_coef Fsqd
_refine_ls_weighting_details 'w=1/[\s^2^(Fo^2^)+(0.1301P)^2^+0.5357P] where P=(Fo^2^+2Fc^2^)/3'
_refine_ls_weighting_scheme calc
_refine_ls_wR_factor_gt 0.2508
_refine_ls_wR_factor_ref 0.3038
_reflns_Friedel_coverage 0.465
_reflns_Friedel_fraction_full 0.675
_reflns_Friedel_fraction_max 0.625
_reflns_number_gt 2148
_reflns_number_total 3301
_reflns_threshold_expression 'I > 2\s(I)'
_cod_data_source_file d5sc03376d2.cif
_cod_data_source_block jrh20220103_res
_cod_depositor_comments 'Adding full bibliography for 1576838--1576842.cif.'
_cod_original_cell_volume 2036.8(4)
_cod_database_code 1576841
_shelx_shelxl_version_number 2014/7
_chemical_oxdiff_formula C20H20N2O2SF3
_chemical_oxdiff_usercomment '100 K 57p'
_shelx_space_group_comment
;
The symmetry employed for this shelxl refinement is uniquely defined
by the following loop, which should always be used as a source of
symmetry information in preference to the above space-group names.
They are only intended as comments.
;
_shelx_estimated_absorpt_t_max 0.993
_shelx_estimated_absorpt_t_min 0.547
_olex2_refinement_description
;
1. Fixed Uiso
 At 1.2 times of:
  All C(H) groups, All C(H,H) groups, All N(H) groups
 At 1.5 times of:
  All C(H,H,H) groups
2.a Ternary CH refined with riding coordinates:
 C9(H9)
2.b Secondary CH2 refined with riding coordinates:
 C15(H15A,H15B)
2.c Aromatic/amide H refined with riding coordinates:
 N2(H2), N1(H1), C4(H4), C7(H7), C6(H6), C3(H3), C21(H21), C17(H17), C20(H20),
 C18(H18), C19(H19)
2.d Idealised Me refined as rotating group:
 C14(H14A,H14B,H14C), C13(H13A,H13B,H13C), C12(H12A,H12B,H12C)
;
_olex2_submission_special_instructions 'No special instructions were received'
_oxdiff_exptl_absorpt_empirical_details
;
Empirical correction (ABSPACK) includes:
;
_oxdiff_exptl_absorpt_empirical_full_max 2.511
_oxdiff_exptl_absorpt_empirical_full_min 0.509

loop_
_space_group_symop_operation_xyz
'x, y, z'
'-x+1/2, -y, z+1/2'
'-x, y+1/2, -z+1/2'
'x+1/2, -y+1/2, -z'

loop_
_atom_site_label
_atom_site_type_symbol
_atom_site_fract_x
_atom_site_fract_y
_atom_site_fract_z
_atom_site_U_iso_or_equiv
_atom_site_adp_type
_atom_site_occupancy
_atom_site_site_symmetry_order
_atom_site_calc_flag
_atom_site_refinement_flags_posn
_atom_site_refinement_flags_adp
_atom_site_refinement_flags_occupancy
_atom_site_disorder_assembly
_atom_site_disorder_group
F3 F 0.4059(12) 0.0726(3) -0.0203(3) 0.0481(15) Uani 1 1 d . . . . .
F1 F 0.1928(11) 0.1582(3) -0.0606(2) 0.0461(14) Uani 1 1 d . . . . .
F2 F 0.0392(12) 0.0746(3) 0.0023(3) 0.0523(16) Uani 1 1 d . . . . .
O3 O 0.7727(11) 0.4600(3) 0.2740(3) 0.0315(13) Uani 1 1 d . . . . .
O1 O 0.7569(11) 0.2855(4) 0.2546(3) 0.0363(15) Uani 1 1 d . . . . .
O2 O 1.0939(11) 0.4189(4) 0.3267(3) 0.0470(18) Uani 1 1 d . . . . .
N2 N 0.5257(13) 0.3464(4) 0.3298(3) 0.0302(15) Uani 1 1 d . . . . .
H2 H 0.3875 0.3556 0.3444 0.036 Uiso 1 1 calc R U . . .
N1 N 0.3585(13) 0.2851(4) 0.2384(3) 0.0316(16) Uani 1 1 d . . . . .
H1 H 0.2299 0.2999 0.2563 0.038 Uiso 1 1 calc R U . . .
C16 C 0.5334(14) 0.3862(4) 0.4842(4) 0.0267(17) Uani 1 1 d . . . . .
C8 C 0.5590(16) 0.3043(5) 0.2731(4) 0.0308(18) Uani 1 1 d . . . . .
C4 C 0.5089(16) 0.1950(4) 0.1560(4) 0.0317(19) Uani 1 1 d . . . . .
H4 H 0.6442 0.1893 0.1818 0.038 Uiso 1 1 calc R U . . .
C7 C 0.1071(18) 0.2110(5) 0.0802(4) 0.036(2) Uani 1 1 d . . . . .
H7 H -0.0271 0.2176 0.0541 0.043 Uiso 1 1 calc R U . . .
C10 C 0.8870(14) 0.4196(5) 0.3191(4) 0.0281(18) Uani 1 1 d . . . . .
C2 C 0.2697(16) 0.1608(4) 0.0589(4) 0.0312(18) Uani 1 1 d . . . . .
C1 C 0.2269(18) 0.1174(4) -0.0037(4) 0.036(2) Uani 1 1 d . . . . .
C9 C 0.7261(16) 0.3754(5) 0.3650(4) 0.0300(18) Uani 1 1 d . . . . .
H9 H 0.8148 0.3343 0.3841 0.036 Uiso 1 1 calc R U . . .
C6 C 0.1372(16) 0.2517(5) 0.1389(4) 0.036(2) Uani 1 1 d . . . . .
H6 H 0.0225 0.2843 0.1531 0.044 Uiso 1 1 calc R U . . .
C5 C 0.3393(15) 0.2439(5) 0.1766(4) 0.0289(17) Uani 1 1 d . . . . .
C3 C 0.4746(15) 0.1545(5) 0.0961(4) 0.0316(18) Uani 1 1 d . . . . .
H3 H 0.5905 0.1228 0.0810 0.038 Uiso 1 1 calc R U . . .
C11 C 0.8977(15) 0.5104(5) 0.2264(4) 0.0322(19) Uani 1 1 d . . . . .
C21 C 0.649(2) 0.3298(5) 0.5186(4) 0.038(2) Uani 1 1 d . . . . .
H21 H 0.7915 0.3135 0.5018 0.046 Uiso 1 1 calc R U . . .
C15 C 0.6527(17) 0.4254(5) 0.4245(4) 0.032(2) Uani 1 1 d . . . . .
H15A H 0.7897 0.4502 0.4420 0.039 Uiso 1 1 calc R U . . .
H15B H 0.5478 0.4624 0.4067 0.039 Uiso 1 1 calc R U . . .
C14 C 1.060(2) 0.4661(5) 0.1816(4) 0.042(2) Uani 1 1 d . . . . .
H14A H 1.1985 0.4547 0.2069 0.062 Uiso 1 1 calc R U . . .
H14B H 1.0994 0.4938 0.1412 0.062 Uiso 1 1 calc R U . . .
H14C H 0.9838 0.4215 0.1680 0.062 Uiso 1 1 calc R U . . .
C17 C 0.3211(18) 0.4082(6) 0.5066(5) 0.043(2) Uani 1 1 d . . . . .
H17 H 0.2417 0.4449 0.4832 0.052 Uiso 1 1 calc R U . . .
C20 C 0.558(2) 0.2980(5) 0.5766(4) 0.044(3) Uani 1 1 d . . . . .
H20 H 0.6389 0.2618 0.6003 0.053 Uiso 1 1 calc R U . . .
C13 C 1.020(2) 0.5699(5) 0.2683(5) 0.043(2) Uani 1 1 d . . . . .
H13A H 0.9151 0.5889 0.3023 0.064 Uiso 1 1 calc R U . . .
H13B H 1.0682 0.6087 0.2380 0.064 Uiso 1 1 calc R U . . .
H13C H 1.1542 0.5495 0.2907 0.064 Uiso 1 1 calc R U . . .
C18 C 0.221(2) 0.3758(6) 0.5650(5) 0.055(3) Uani 1 1 d . . . . .
H18 H 0.0757 0.3911 0.5805 0.066 Uiso 1 1 calc R U . . .
C12 C 0.7050(18) 0.5430(7) 0.1860(6) 0.054(3) Uani 1 1 d . . . . .
H12A H 0.6205 0.5049 0.1629 0.081 Uiso 1 1 calc R U . . .
H12B H 0.7676 0.5763 0.1525 0.081 Uiso 1 1 calc R U . . .
H12C H 0.6021 0.5689 0.2164 0.081 Uiso 1 1 calc R U . . .
C19 C 0.337(3) 0.3217(7) 0.5990(5) 0.065(4) Uani 1 1 d . . . . .
H19 H 0.2698 0.3002 0.6376 0.078 Uiso 1 1 calc R U . . .

loop_
_atom_site_aniso_label
_atom_site_aniso_U_11
_atom_site_aniso_U_22
_atom_site_aniso_U_33
_atom_site_aniso_U_23
_atom_site_aniso_U_13
_atom_site_aniso_U_12
F3 0.059(4) 0.048(3) 0.038(3) -0.014(3) -0.004(2) 0.015(3)
F1 0.068(4) 0.039(3) 0.031(2) 0.001(2) -0.002(2) -0.004(3)
F2 0.066(4) 0.042(3) 0.050(3) -0.007(3) 0.007(3) -0.021(3)
O3 0.031(3) 0.031(3) 0.033(3) 0.017(3) -0.003(2) -0.001(3)
O1 0.037(3) 0.046(4) 0.026(3) -0.009(3) 0.001(2) 0.013(4)
O2 0.029(3) 0.067(5) 0.045(3) 0.018(3) 0.004(3) 0.011(4)
N2 0.039(4) 0.031(4) 0.020(3) -0.003(3) 0.000(3) 0.007(4)
N1 0.038(4) 0.027(3) 0.031(3) -0.001(3) 0.006(3) 0.009(4)
C16 0.026(4) 0.029(4) 0.025(3) -0.001(3) 0.001(3) -0.010(4)
C8 0.041(5) 0.028(4) 0.024(4) 0.007(3) -0.005(3) 0.007(4)
C4 0.030(4) 0.023(4) 0.042(4) 0.008(4) 0.002(3) 0.004(4)
C7 0.042(5) 0.031(4) 0.036(4) 0.001(4) 0.001(4) 0.005(5)
C10 0.022(4) 0.041(5) 0.021(3) 0.007(3) 0.007(3) 0.003(4)
C2 0.042(5) 0.021(4) 0.030(4) 0.003(3) 0.007(3) 0.000(4)
C1 0.050(5) 0.022(4) 0.036(4) -0.001(4) 0.006(4) -0.007(5)
C9 0.042(5) 0.027(4) 0.021(4) -0.003(3) 0.005(3) -0.004(4)
C6 0.032(5) 0.036(5) 0.041(4) 0.009(4) 0.012(4) 0.011(4)
C5 0.032(4) 0.031(4) 0.024(3) 0.004(3) -0.006(3) 0.003(4)
C3 0.036(4) 0.024(4) 0.035(4) 0.004(4) 0.000(3) 0.003(4)
C11 0.033(4) 0.036(5) 0.028(4) 0.007(4) 0.001(3) -0.007(4)
C21 0.071(7) 0.022(4) 0.022(4) -0.001(3) 0.004(4) -0.008(5)
C15 0.040(5) 0.036(5) 0.021(3) -0.001(3) 0.004(3) 0.001(4)
C14 0.056(6) 0.037(5) 0.032(4) -0.001(4) 0.012(4) -0.014(5)
C17 0.040(5) 0.048(6) 0.040(5) -0.021(5) 0.005(4) -0.005(5)
C20 0.073(7) 0.035(5) 0.024(4) 0.001(4) -0.002(4) -0.024(6)
C13 0.054(6) 0.036(5) 0.038(4) -0.006(4) 0.003(4) -0.002(5)
C18 0.068(7) 0.055(6) 0.043(5) -0.028(5) 0.029(5) -0.033(7)
C12 0.035(5) 0.066(7) 0.061(6) 0.045(6) -0.016(5) -0.004(6)
C19 0.115(11) 0.052(7) 0.028(5) -0.007(5) 0.017(6) -0.045(8)

loop_
_atom_type_symbol
_atom_type_description
_atom_type_scat_dispersion_real
_atom_type_scat_dispersion_imag
_atom_type_scat_source
C C 0.0181 0.0091 'International Tables Vol C Tables 4.2.6.8 and 6.1.1.4'
H H 0.0000 0.0000 'International Tables Vol C Tables 4.2.6.8 and 6.1.1.4'
F F 0.0727 0.0534 'International Tables Vol C Tables 4.2.6.8 and 6.1.1.4'
N N 0.0311 0.0180 'International Tables Vol C Tables 4.2.6.8 and 6.1.1.4'
O O 0.0492 0.0322 'International Tables Vol C Tables 4.2.6.8 and 6.1.1.4'

loop_
_exptl_crystal_face_index_h
_exptl_crystal_face_index_k
_exptl_crystal_face_index_l
_exptl_crystal_face_perp_dist
1 1 0 0.3557
-1 -1 0 0.3557
0 1 5 0.0175
0 -1 -5 0.0175
0 5 -1 0.0040
0 -5 1 0.0040

loop_
_geom_angle_atom_site_label_1
_geom_angle_atom_site_label_2
_geom_angle_atom_site_label_3
_geom_angle
_geom_angle_site_symmetry_1
_geom_angle_site_symmetry_3
_geom_angle_publ_flag
C10 O3 C11 121.1(6) . . ?
C8 N2 H2 120.6 . . ?
C8 N2 C9 118.7(7) . . ?
C9 N2 H2 120.6 . . ?
C8 N1 H1 116.2 . . ?
C8 N1 C5 127.7(7) . . ?
C5 N1 H1 116.2 . . ?
C21 C16 C15 119.7(8) . . ?
C17 C16 C21 119.6(9) . . ?
C17 C16 C15 120.6(8) . . ?
O1 C8 N2 121.4(8) . . ?
O1 C8 N1 123.6(7) . . ?
N2 C8 N1 115.0(8) . . ?
C5 C4 H4 120.4 . . ?
C5 C4 C3 119.1(8) . . ?
C3 C4 H4 120.4 . . ?
C2 C7 H7 119.1 . . ?
C6 C7 H7 119.1 . . ?
C6 C7 C2 121.8(9) . . ?
O3 C10 C9 112.6(7) . . ?
O2 C10 O3 125.5(8) . . ?
O2 C10 C9 121.8(8) . . ?
C7 C2 C1 119.7(8) . . ?
C7 C2 C3 118.4(8) . . ?
C3 C2 C1 121.8(8) . . ?
F3 C1 C2 113.3(8) . . ?
F1 C1 F3 104.6(7) . . ?
F1 C1 C2 113.7(7) . . ?
F2 C1 F3 106.2(6) . . ?
F2 C1 F1 106.2(8) . . ?
F2 C1 C2 112.2(7) . . ?
N2 C9 C10 113.9(6) . . ?
N2 C9 H9 108.3 . . ?
N2 C9 C15 110.9(7) . . ?
C10 C9 H9 108.3 . . ?
C10 C9 C15 107.0(7) . . ?
C15 C9 H9 108.3 . . ?
C7 C6 H6 120.3 . . ?
C7 C6 C5 119.4(9) . . ?
C5 C6 H6 120.3 . . ?
C4 C5 N1 122.2(7) . . ?
C4 C5 C6 120.5(8) . . ?
C6 C5 N1 117.3(8) . . ?
C4 C3 H3 119.6 . . ?
C2 C3 C4 120.7(8) . . ?
C2 C3 H3 119.6 . . ?
O3 C11 C14 108.8(7) . . ?
O3 C11 C13 109.5(6) . . ?
C14 C11 C13 113.8(8) . . ?
C12 C11 O3 102.5(7) . . ?
C12 C11 C14 111.7(8) . . ?
C12 C11 C13 109.8(8) . . ?
C16 C21 H21 119.2 . . ?
C20 C21 C16 121.6(10) . . ?
C20 C21 H21 119.2 . . ?
C16 C15 C9 114.7(7) . . ?
C16 C15 H15A 108.6 . . ?
C16 C15 H15B 108.6 . . ?
C9 C15 H15A 108.6 . . ?
C9 C15 H15B 108.6 . . ?
H15A C15 H15B 107.6 . . ?
C11 C14 H14A 109.5 . . ?
C11 C14 H14B 109.5 . . ?
C11 C14 H14C 109.5 . . ?
H14A C14 H14B 109.5 . . ?
H14A C14 H14C 109.5 . . ?
H14B C14 H14C 109.5 . . ?
C16 C17 H17 119.9 . . ?
C16 C17 C18 120.2(11) . . ?
C18 C17 H17 119.9 . . ?
C21 C20 H20 121.1 . . ?
C21 C20 C19 117.8(11) . . ?
C19 C20 H20 121.1 . . ?
C11 C13 H13A 109.5 . . ?
C11 C13 H13B 109.5 . . ?
C11 C13 H13C 109.5 . . ?
H13A C13 H13B 109.5 . . ?
H13A C13 H13C 109.5 . . ?
H13B C13 H13C 109.5 . . ?
C17 C18 H18 120.1 . . ?
C19 C18 C17 119.8(11) . . ?
C19 C18 H18 120.1 . . ?
C11 C12 H12A 109.5 . . ?
C11 C12 H12B 109.5 . . ?
C11 C12 H12C 109.5 . . ?
H12A C12 H12B 109.5 . . ?
H12A C12 H12C 109.5 . . ?
H12B C12 H12C 109.5 . . ?
C20 C19 H19 119.5 . . ?
C18 C19 C20 121.0(10) . . ?
C18 C19 H19 119.5 . . ?

loop_
_geom_bond_atom_site_label_1
_geom_bond_atom_site_label_2
_geom_bond_distance
_geom_bond_site_symmetry_2
_geom_bond_publ_flag
F3 C1 1.353(11) . ?
F1 C1 1.346(10) . ?
F2 C1 1.338(11) . ?
O3 C10 1.319(9) . ?
O3 C11 1.488(9) . ?
O1 C8 1.241(11) . ?
O2 C10 1.198(11) . ?
N2 H2 0.8600 . ?
N2 C8 1.355(10) . ?
N2 C9 1.439(11) . ?
N1 H1 0.8600 . ?
N1 C8 1.379(11) . ?
N1 C5 1.420(10) . ?
C16 C21 1.396(12) . ?
C16 C15 1.523(10) . ?
C16 C17 1.355(13) . ?
C4 H4 0.9300 . ?
C4 C5 1.381(12) . ?
C4 C3 1.392(12) . ?
C7 H7 0.9300 . ?
C7 C2 1.374(12) . ?
C7 C6 1.370(13) . ?
C10 C9 1.517(11) . ?
C2 C1 1.470(12) . ?
C2 C3 1.386(12) . ?
C9 H9 0.9800 . ?
C9 C15 1.532(11) . ?
C6 H6 0.9300 . ?
C6 C5 1.381(12) . ?
C3 H3 0.9300 . ?
C11 C14 1.510(13) . ?
C11 C13 1.528(13) . ?
C11 C12 1.482(12) . ?
C21 H21 0.9300 . ?
C21 C20 1.370(12) . ?
C15 H15A 0.9700 . ?
C15 H15B 0.9700 . ?
C14 H14A 0.9600 . ?
C14 H14B 0.9600 . ?
C14 H14C 0.9600 . ?
C17 H17 0.9300 . ?
C17 C18 1.403(14) . ?
C20 H20 0.9300 . ?
C20 C19 1.410(18) . ?
C13 H13A 0.9600 . ?
C13 H13B 0.9600 . ?
C13 H13C 0.9600 . ?
C18 H18 0.9300 . ?
C18 C19 1.362(18) . ?
C12 H12A 0.9600 . ?
C12 H12B 0.9600 . ?
C12 H12C 0.9600 . ?
C19 H19 0.9300 . ?

loop_
_geom_torsion_atom_site_label_1
_geom_torsion_atom_site_label_2
_geom_torsion_atom_site_label_3
_geom_torsion_atom_site_label_4
_geom_torsion
_geom_torsion_site_symmetry_1
_geom_torsion_site_symmetry_2
_geom_torsion_site_symmetry_3
_geom_torsion_site_symmetry_4
_geom_torsion_publ_flag
O3 C10 C9 N2 38.3(10) . . . . ?
O3 C10 C9 C15 -84.6(8) . . . . ?
O2 C10 C9 N2 -144.8(10) . . . . ?
O2 C10 C9 C15 92.3(11) . . . . ?
N2 C9 C15 C16 67.8(9) . . . . ?
C16 C21 C20 C19 2.7(13) . . . . ?
C16 C17 C18 C19 -0.4(14) . . . . ?
C8 N2 C9 C10 55.5(10) . . . . ?
C8 N2 C9 C15 176.3(7) . . . . ?
C8 N1 C5 C4 24.5(13) . . . . ?
C8 N1 C5 C6 -158.6(9) . . . . ?
C7 C2 C1 F3 177.2(7) . . . . ?
C7 C2 C1 F1 57.9(12) . . . . ?
C7 C2 C1 F2 -62.6(10) . . . . ?
C7 C2 C3 C4 3.7(12) . . . . ?
C7 C6 C5 N1 -177.6(8) . . . . ?
C7 C6 C5 C4 -0.7(14) . . . . ?
C10 O3 C11 C14 61.1(10) . . . . ?
C10 O3 C11 C13 -63.9(10) . . . . ?
C10 O3 C11 C12 179.6(8) . . . . ?
C10 C9 C15 C16 -167.4(7) . . . . ?
C2 C7 C6 C5 2.1(14) . . . . ?
C1 C2 C3 C4 -178.7(7) . . . . ?
C9 N2 C8 O1 6.1(12) . . . . ?
C9 N2 C8 N1 -173.5(7) . . . . ?
C6 C7 C2 C1 178.8(8) . . . . ?
C6 C7 C2 C3 -3.5(13) . . . . ?
C5 N1 C8 O1 -1.9(14) . . . . ?
C5 N1 C8 N2 177.7(7) . . . . ?
C5 C4 C3 C2 -2.4(12) . . . . ?
C3 C4 C5 N1 177.6(7) . . . . ?
C3 C4 C5 C6 0.8(13) . . . . ?
C3 C2 C1 F3 -0.5(11) . . . . ?
C3 C2 C1 F1 -119.7(9) . . . . ?
C3 C2 C1 F2 119.8(9) . . . . ?
C11 O3 C10 O2 0.1(14) . . . . ?
C11 O3 C10 C9 176.9(7) . . . . ?
C21 C16 C15 C9 58.0(11) . . . . ?
C21 C16 C17 C18 1.6(13) . . . . ?
C21 C20 C19 C18 -1.4(14) . . . . ?
C15 C16 C21 C20 173.7(8) . . . . ?
C15 C16 C17 C18 -174.9(8) . . . . ?
C17 C16 C21 C20 -2.9(13) . . . . ?
C17 C16 C15 C9 -125.5(9) . . . . ?
C17 C18 C19 C20 0.3(15) . . . . ?

loop_
_exptl_oxdiff_crystal_face_indexfrac_h
_exptl_oxdiff_crystal_face_indexfrac_k
_exptl_oxdiff_crystal_face_indexfrac_l
_exptl_oxdiff_crystal_face_x
_exptl_oxdiff_crystal_face_y
_exptl_oxdiff_crystal_face_z
0.9977 1.0004 -0.0083 0.0210 0.0652 -0.2720
-0.9977 -1.0004 0.0083 -0.0210 -0.0652 0.2720
-0.0002 1.0047 4.9899 0.0724 0.3917 0.0739
0.0002 -1.0047 -4.9899 -0.0724 -0.3917 -0.0739
-0.0051 4.9857 -1.0055 -0.3919 0.1081 -0.1338
0.0051 -4.9857 1.0055 0.3919 -0.1081 0.1338
